data_7109182
loop_
_publ_author_name
'Suman Samai'
'Prabir Ghosha'
'Kumar Biradha'

_publ_section_title
;
 Does crystal or gel matter to stereochemistry of a reaction? Silver
 complexation-promoted solid-state [2+2] reaction of an unsymmetrical
 olefin
;
_journal_name_full Chem.Commun.
_journal_page_first 4181
_journal_paper_doi 10.1039/c2cc34901a
_journal_volume 49
_journal_year 2013
_chemical_formula_sum 'C35 H34 N6 O2'
_chemical_formula_weight 570.68
_chemical_name_systematic
;
?
;
_space_group_IT_number 14
_symmetry_cell_setting monoclinic
_symmetry_space_group_name_Hall '-P 2yn'
_symmetry_space_group_name_H-M 'P 1 21/n 1'
_atom_sites_solution_hydrogens geom
_atom_sites_solution_primary direct
_atom_sites_solution_secondary difmap
_audit_creation_method SHELXL-97
_cell_angle_alpha 90.00
_cell_angle_beta 100.067(7)
_cell_angle_gamma 90.00
_cell_formula_units_Z 4
_cell_length_a 10.398(2)
_cell_length_b 12.489(3)
_cell_length_c 24.239(5)
_cell_measurement_reflns_used 33705
_cell_measurement_temperature 293(2)
_cell_measurement_theta_max 25.00
_cell_measurement_theta_min 3.04
_cell_volume 3099.2(12)
_computing_structure_refinement 'SHELXL-97 (Sheldrick, 1997)'
_computing_structure_solution 'SHELXS-97 (Sheldrick, 1990)'
_diffrn_ambient_temperature 293(2)
_diffrn_measured_fraction_theta_full 0.973
_diffrn_measured_fraction_theta_max 0.973
_diffrn_measurement_device_type 'Bruker CCD APEX 2'
_diffrn_measurement_method hemisphere
_diffrn_radiation_monochromator graphite
_diffrn_radiation_source 'fine-focus sealed tube'
_diffrn_radiation_type MoK\a
_diffrn_radiation_wavelength 0.71073
_diffrn_reflns_av_R_equivalents 0.1916
_diffrn_reflns_av_sigmaI/netI 0.1709
_diffrn_reflns_limit_h_max 11
_diffrn_reflns_limit_h_min -12
_diffrn_reflns_limit_k_max 14
_diffrn_reflns_limit_k_min -14
_diffrn_reflns_limit_l_max 28
_diffrn_reflns_limit_l_min -28
_diffrn_reflns_number 33705
_diffrn_reflns_theta_full 25.00
_diffrn_reflns_theta_max 25.00
_diffrn_reflns_theta_min 3.04
_exptl_absorpt_coefficient_mu 0.078
_exptl_absorpt_correction_T_max 0.992
_exptl_absorpt_correction_T_min 0.988
_exptl_absorpt_correction_type empirical
_exptl_absorpt_process_details sadabs
_exptl_crystal_colour yellow
_exptl_crystal_density_diffrn 1.223
_exptl_crystal_density_meas ?
_exptl_crystal_density_method 'not measured'
_exptl_crystal_description needle
_exptl_crystal_F_000 1208
_exptl_crystal_size_max 0.20
_exptl_crystal_size_mid 0.13
_exptl_crystal_size_min 0.10
_platon_squeeze_details
;
;
_refine_diff_density_max 0.043
_refine_diff_density_min -0.034
_refine_diff_density_rms 0.010
_refine_ls_extinction_method none
_refine_ls_goodness_of_fit_ref 0.547
_refine_ls_hydrogen_treatment constr
_refine_ls_matrix_type full
_refine_ls_number_parameters 327
_refine_ls_number_reflns 5314
_refine_ls_number_restraints 0
_refine_ls_restrained_S_all 0.547
_refine_ls_R_factor_all 0.1691
_refine_ls_R_factor_gt 0.0763
_refine_ls_shift/su_max 0.049
_refine_ls_shift/su_mean 0.004
_refine_ls_structure_factor_coef Fsqd
_refine_ls_weighting_details 'calc w=1/[\s^2^(Fo^2^)+(0.1997P)^2^+0.0634P] where P=(Fo^2^+2Fc^2^)/3'
_refine_ls_weighting_scheme calc
_refine_ls_wR_factor_gt 0.1898
_refine_ls_wR_factor_ref 0.2358
_reflns_number_gt 1740
_reflns_number_total 5314
_reflns_threshold_expression >2sigma(I)
_cod_data_source_file c2cc34901a.txt
_cod_data_source_block 2
_cod_depositor_comments
;
The following automatic conversions were performed:

'_exptl_crystal_density_meas' value 'not measured' was changed to '?'
- the value is perceived as not measured.

Automatic conversion script
Id: cif_fix_values 3008 2015-01-20 13:52:24Z robertas 
;
_cod_original_sg_symbol_H-M P21/n
_cod_database_code 7109182

loop_
_symmetry_equiv_pos_as_xyz
'x, y, z'
'-x+1/2, y+1/2, -z+1/2'
'-x, -y, -z'
'x-1/2, -y-1/2, z-1/2'

loop_
_atom_site_label
_atom_site_type_symbol
_atom_site_fract_x
_atom_site_fract_y
_atom_site_fract_z
_atom_site_U_iso_or_equiv
_atom_site_adp_type
_atom_site_occupancy
_atom_site_symmetry_multiplicity
_atom_site_calc_flag
_atom_site_refinement_flags
O1W O -0.1632(3) 0.38152(19) -0.12973(10) 0.1163(13) Uani 1 1 d .
O2W O 0.0291(3) 0.6261(2) 0.21970(12) 0.1307(14) Uani 1 1 d .
N22A N 0.4317(3) 0.3226(2) 0.22582(12) 0.1020(13) Uani 1 1 d .
H22A H 0.4426 0.2622 0.2431 0.122 Uiso 1 1 calc R
N22B N 0.0949(3) 0.4360(3) 0.28642(12) 0.1055(13) Uani 1 1 d .
N21A N 0.3311(3) 0.4562(2) 0.17477(12) 0.1028(13) Uani 1 1 d .
N11A N -0.0765(5) 0.3532(4) -0.01565(16) 0.1371(16) Uani 1 1 d .
C16A C 0.0669(3) 0.3459(3) 0.16221(14) 0.0978(13) Uani 1 1 d .
H16A H 0.0638 0.4192 0.1763 0.117 Uiso 1 1 calc R
C21A C 0.3175(3) 0.3612(3) 0.19680(14) 0.0959(13) Uani 1 1 d .
N21B N 0.2156(3) 0.3128(2) 0.33795(13) 0.1062(13) Uani 1 1 d .
H21B H 0.2565 0.2537 0.3467 0.127 Uiso 1 1 calc R
C21B C 0.1466(3) 0.3392(3) 0.28669(14) 0.0980(13) Uani 1 1 d .
C16B C -0.0029(3) 0.2695(3) 0.20023(14) 0.0988(14) Uani 1 1 d .
H16B H -0.0679 0.3074 0.2176 0.119 Uiso 1 1 calc R
C17B C 0.1310(3) 0.2616(3) 0.23964(14) 0.0982(14) Uani 1 1 d .
H17B H 0.1537 0.1882 0.2519 0.118 Uiso 1 1 calc R
C13A C 0.0192(3) 0.3477(3) 0.09955(14) 0.0967(13) Uani 1 1 d .
C22A C 0.5275(4) 0.3983(3) 0.22237(15) 0.1031(14) Uani 1 1 d .
C23A C 0.4634(4) 0.4806(3) 0.19100(15) 0.1019(14) Uani 1 1 d .
C22B C 0.2077(4) 0.3981(3) 0.37330(16) 0.1097(14) Uani 1 1 d .
C27A C 0.6588(4) 0.3985(4) 0.2444(2) 0.1260(16) Uani 1 1 d .
H27A H 0.6987 0.3424 0.2662 0.151 Uiso 1 1 calc R
C17A C 0.1954(3) 0.2971(3) 0.18837(13) 0.0972(13) Uani 1 1 d .
H17A H 0.2094 0.2329 0.1669 0.117 Uiso 1 1 calc R
C12A C 0.0662(4) 0.2837(4) 0.06270(17) 0.1292(17) Uani 1 1 d .
H12A H 0.1327 0.2355 0.0758 0.155 Uiso 1 1 calc R
C13B C -0.0573(4) 0.1690(3) 0.17057(14) 0.1041(14) Uani 1 1 d .
C14B C 0.0145(4) 0.0769(3) 0.16629(17) 0.1166(15) Uani 1 1 d .
H14B H 0.1017 0.0735 0.1834 0.140 Uiso 1 1 calc R
C23B C 0.1312(4) 0.4747(3) 0.34042(15) 0.1035(14) Uani 1 1 d .
C24B C 0.1031(5) 0.5709(3) 0.36389(18) 0.1245(16) Uani 1 1 d .
H24B H 0.0534 0.6232 0.3427 0.149 Uiso 1 1 calc R
C27B C 0.2578(5) 0.4176(4) 0.42979(18) 0.1336(17) Uani 1 1 d .
H27B H 0.3089 0.3668 0.4515 0.160 Uiso 1 1 calc R
C24A C 0.5345(5) 0.5702(4) 0.1788(2) 0.1305(16) Uani 1 1 d .
H24A H 0.4945 0.6266 0.1573 0.157 Uiso 1 1 calc R
N11B N -0.1648(6) -0.0077(4) 0.1090(2) 0.1640(18) Uani 1 1 d .
C12B C -0.1855(4) 0.1678(4) 0.14358(19) 0.1322(17) Uani 1 1 d .
H12B H -0.2389 0.2267 0.1461 0.159 Uiso 1 1 calc R
C25B C 0.1519(6) 0.5863(4) 0.4201(2) 0.1379(18) Uani 1 1 d .
H25B H 0.1311 0.6493 0.4370 0.165 Uiso 1 1 calc R
C14A C -0.0766(5) 0.4169(4) 0.07654(18) 0.1320(17) Uani 1 1 d .
H14A H -0.1117 0.4647 0.0993 0.158 Uiso 1 1 calc R
C15B C -0.0431(6) -0.0089(4) 0.1369(2) 0.1360(17) Uani 1 1 d .
H15B H 0.0054 -0.0713 0.1364 0.163 Uiso 1 1 calc R
C26A C 0.7269(5) 0.4869(5) 0.2322(2) 0.1358(17) Uani 1 1 d .
H26A H 0.8162 0.4902 0.2458 0.163 Uiso 1 1 calc R
C26B C 0.2299(6) 0.5125(4) 0.4521(2) 0.1455(19) Uani 1 1 d .
H26B H 0.2638 0.5278 0.4893 0.175 Uiso 1 1 calc R
C15A C -0.1213(5) 0.4163(4) 0.0198(3) 0.1474(19) Uani 1 1 d .
H15A H -0.1877 0.4639 0.0056 0.177 Uiso 1 1 calc R
C11A C 0.0178(6) 0.2884(5) 0.0067(2) 0.1480(19) Uani 1 1 d .
H11A H 0.0538 0.2432 -0.0170 0.178 Uiso 1 1 calc R
C25A C 0.6688(5) 0.5709(4) 0.2006(2) 0.1427(19) Uani 1 1 d .
H25A H 0.7192 0.6291 0.1935 0.171 Uiso 1 1 calc R
C11B C -0.2346(6) 0.0798(6) 0.1130(2) 0.156(2) Uani 1 1 d .
H11B H -0.3206 0.0817 0.0943 0.187 Uiso 1 1 calc R

loop_
_atom_site_aniso_label
_atom_site_aniso_U_11
_atom_site_aniso_U_22
_atom_site_aniso_U_33
_atom_site_aniso_U_23
_atom_site_aniso_U_13
_atom_site_aniso_U_12
O1W 0.144(2) 0.1047(19) 0.0986(18) 0.0004(12) 0.0170(14) -0.0068(14)
O2W 0.154(3) 0.107(2) 0.135(2) -0.0077(14) 0.0358(17) -0.0053(16)
N22A 0.099(2) 0.105(2) 0.103(2) 0.0063(15) 0.0198(16) 0.0002(17)
N22B 0.117(2) 0.101(2) 0.103(2) 0.0025(16) 0.0298(16) -0.0027(17)
N21A 0.106(2) 0.103(2) 0.099(2) 0.0093(15) 0.0185(15) -0.0009(16)
N11A 0.143(3) 0.160(4) 0.103(3) 0.009(2) 0.008(2) -0.017(3)
C16A 0.096(2) 0.095(2) 0.101(2) 0.0020(17) 0.0143(18) -0.0056(18)
C21A 0.091(3) 0.105(3) 0.092(2) -0.0044(18) 0.0176(18) 0.005(2)
N21B 0.117(2) 0.097(2) 0.104(2) 0.0004(16) 0.0146(17) 0.0032(16)
C21B 0.095(2) 0.107(3) 0.091(2) 0.0087(19) 0.0157(18) -0.005(2)
C16B 0.095(2) 0.101(3) 0.102(2) -0.0025(18) 0.0217(18) -0.0018(18)
C17B 0.106(3) 0.099(2) 0.094(2) 0.0032(17) 0.0290(19) 0.0002(18)
C13A 0.101(2) 0.102(2) 0.087(2) 0.0043(18) 0.0160(18) -0.0054(19)
C22A 0.094(3) 0.112(3) 0.104(3) -0.012(2) 0.0190(19) -0.004(2)
C23A 0.097(3) 0.109(3) 0.101(2) -0.002(2) 0.0230(19) 0.001(2)
C22B 0.126(3) 0.107(3) 0.095(3) -0.005(2) 0.017(2) -0.005(2)
C27A 0.105(3) 0.125(3) 0.146(4) -0.007(3) 0.016(3) -0.002(2)
C17A 0.099(3) 0.106(2) 0.086(2) 0.0031(16) 0.0176(17) -0.0078(18)
C12A 0.131(3) 0.161(4) 0.092(3) -0.004(2) 0.010(2) 0.013(3)
C13B 0.107(3) 0.118(3) 0.092(2) 0.003(2) 0.028(2) -0.012(2)
C14B 0.118(3) 0.109(3) 0.125(3) -0.007(2) 0.029(2) -0.018(2)
C23B 0.114(3) 0.107(3) 0.091(2) -0.005(2) 0.0221(19) -0.007(2)
C24B 0.163(4) 0.107(3) 0.114(3) -0.001(2) 0.052(3) 0.001(2)
C27B 0.150(4) 0.139(4) 0.108(3) 0.005(3) 0.015(3) 0.002(3)
C24A 0.126(4) 0.122(3) 0.148(4) 0.008(2) 0.036(3) -0.017(3)
N11B 0.174(5) 0.163(4) 0.152(4) -0.034(3) 0.021(3) -0.030(4)
C12B 0.108(3) 0.151(4) 0.133(3) -0.006(3) 0.009(3) -0.022(3)
C25B 0.183(5) 0.123(4) 0.117(4) -0.023(3) 0.054(3) -0.014(3)
C14A 0.139(4) 0.142(4) 0.103(3) 0.007(2) -0.011(2) 0.019(3)
C15B 0.138(4) 0.135(4) 0.134(4) -0.016(3) 0.022(3) -0.019(3)
C26A 0.108(3) 0.142(4) 0.156(4) -0.006(3) 0.020(3) -0.010(3)
C26B 0.206(5) 0.128(4) 0.105(3) -0.013(3) 0.034(3) -0.001(4)
C15A 0.145(4) 0.145(4) 0.141(4) 0.027(3) -0.007(3) 0.012(3)
C11A 0.145(4) 0.196(5) 0.100(3) 0.003(3) 0.015(3) 0.004(4)
C25A 0.118(4) 0.138(4) 0.176(5) -0.017(3) 0.039(3) -0.028(3)
C11B 0.120(4) 0.176(5) 0.160(4) -0.020(4) -0.008(3) -0.017(4)

loop_
_atom_type_symbol
_atom_type_description
_atom_type_scat_dispersion_real
_atom_type_scat_dispersion_imag
_atom_type_scat_source
C C 0.0033 0.0016 'International Tables Vol C Tables 4.2.6.8 and 6.1.1.4'
H H 0.0000 0.0000 'International Tables Vol C Tables 4.2.6.8 and 6.1.1.4'
N N 0.0061 0.0033 'International Tables Vol C Tables 4.2.6.8 and 6.1.1.4'
O O 0.0106 0.0060 'International Tables Vol C Tables 4.2.6.8 and 6.1.1.4'

loop_
_geom_angle_atom_site_label_1
_geom_angle_atom_site_label_2
_geom_angle_atom_site_label_3
_geom_angle
C21A N22A C22A 107.3(3)
C21B N22B C23B 105.7(3)
C21A N21A C23A 104.6(3)
C11A N11A C15A 115.1(4)
C13A C16A C17A 122.7(3)
C13A C16A C16B 119.3(3)
C17A C16A C16B 88.5(2)
N21A C21A N22A 112.5(3)
N21A C21A C17A 125.4(3)
N22A C21A C17A 121.9(3)
C21B N21B C22B 107.6(3)
N22B C21B N21B 112.0(3)
N22B C21B C17B 127.1(3)
N21B C21B C17B 120.9(3)
C13B C16B C17B 117.6(3)
C13B C16B C16A 113.3(3)
C17B C16B C16A 86.8(2)
C21B C17B C16B 113.5(3)
C21B C17B C17A 114.7(3)
C16B C17B C17A 87.5(2)
C12A C13A C14A 115.3(4)
C12A C13A C16A 124.1(3)
C14A C13A C16A 120.5(4)
C27A C22A C23A 124.3(4)
C27A C22A N22A 130.6(4)
C23A C22A N22A 105.0(3)
C22A C23A N21A 110.5(3)
C22A C23A C24A 119.3(4)
N21A C23A C24A 130.1(4)
N21B C22B C23B 105.3(3)
N21B C22B C27B 133.7(4)
C23B C22B C27B 121.0(4)
C26A C27A C22A 115.6(4)
C21A C17A C16A 121.0(3)
C21A C17A C17B 121.0(3)
C16A C17A C17B 88.7(3)
C13A C12A C11A 121.2(5)
C12B C13B C14B 116.4(4)
C12B C13B C16B 119.1(4)
C14B C13B C16B 124.4(3)
C15B C14B C13B 119.8(4)
N22B C23B C24B 130.5(4)
N22B C23B C22B 109.5(3)
C24B C23B C22B 120.0(4)
C23B C24B C25B 117.3(4)
C26B C27B C22B 118.3(4)
C25A C24A C23A 116.9(4)
C11B N11B C15B 117.2(5)
C11B C12B C13B 120.1(5)
C26B C25B C24B 122.8(4)
C13A C14A C15A 120.1(5)
N11B C15B C14B 123.3(5)
C27A C26A C25A 122.8(4)
C27B C26B C25B 120.5(4)
N11A C15A C14A 124.3(5)
N11A C11A C12A 123.8(5)
C26A C25A C24A 121.1(5)
N11B C11B C12B 122.9(5)

loop_
_geom_bond_atom_site_label_1
_geom_bond_atom_site_label_2
_geom_bond_distance
N22A C21A 1.359(4)
N22A C22A 1.387(5)
N22B C21B 1.324(4)
N22B C23B 1.384(5)
N21A C21A 1.318(4)
N21A C23A 1.396(5)
N11A C11A 1.313(6)
N11A C15A 1.311(6)
C16A C13A 1.513(5)
C16A C17A 1.505(5)
C16A C16B 1.587(5)
C21A C17A 1.485(5)
N21B C21B 1.362(4)
N21B C22B 1.378(4)
C21B C17B 1.484(5)
C16B C13B 1.506(5)
C16B C17B 1.548(5)
C17B C17A 1.575(5)
C13A C12A 1.352(5)
C13A C14A 1.363(5)
C22A C27A 1.377(5)
C22A C23A 1.378(5)
C23A C24A 1.401(5)
C22B C23B 1.401(5)
C22B C27B 1.399(6)
C27A C26A 1.372(6)
C12A C11A 1.363(6)
C13B C12B 1.379(5)
C13B C14B 1.385(5)
C14B C15B 1.366(6)
C23B C24B 1.383(5)
C24B C25B 1.381(6)
C27B C26B 1.355(6)
C24A C25A 1.404(7)
N11B C11B 1.324(7)
N11B C15B 1.326(6)
C12B C11B 1.373(7)
C25B C26B 1.374(7)
C14A C15A 1.373(7)
C26A C25A 1.375(7)

loop_
_platon_squeeze_void_nr
_platon_squeeze_void_average_x
_platon_squeeze_void_average_y
_platon_squeeze_void_average_z
_platon_squeeze_void_volume
_platon_squeeze_void_count_electrons
_platon_squeeze_void_content
1 0.000 0.000 0.500 389 124 ' '
2 0.500 0.498 1.000 389 124 ' '
